data_4321446
loop_
_publ_author_name
'Brian M. Rapko'
'Bruce K. McNamara'
'Robin D. Rogers'
'Grant A. Broker'
'Gregg J. Lumetta'
'Benjamin P. Hay'

_publ_section_title
;
 Coordination of Lanthanide Triflates and Perchlorates with
 N,N,N',N'-Tetramethylsuccinamide
;
_journal_name_full 'Inorganic Chemistry'
_journal_page_first 4858
_journal_page_last 4867
_journal_paper_doi 10.1021/ic000244k
_journal_volume 39
_journal_year 2000
_chemical_formula_structural '[Yb(CF3SO3)3(TMSA)3(OH2)]'
_chemical_formula_sum 'C27 H50 F9 N6 O16 S3 Yb'
_chemical_formula_weight 1154.95
_space_group_IT_number 14
_symmetry_cell_setting monoclinic
_symmetry_space_group_name_Hall '-P 2yn'
_symmetry_space_group_name_H-M 'P 1 21/n 1'
_atom_sites_solution_hydrogens geom
_atom_sites_solution_primary direct
_atom_sites_solution_secondary difmap
_audit_creation_method SHELXL
_cell_angle_alpha 90.00
_cell_angle_beta 93.2640(10)
_cell_angle_gamma 90.00
_cell_formula_units_Z 4
_cell_length_a 8.9443(3)
_cell_length_b 11.1924(4)
_cell_length_c 44.2517(13)
_cell_measurement_reflns_used 8192
_cell_measurement_temperature 173(2)
_cell_volume 4422.8(3)
_computing_cell_refinement 'Bruker SMART'
_computing_data_collection 'Bruker SMART'
_computing_data_reduction 'Bruker SHELXTL'
_computing_molecular_graphics 'Bruker SHELXTL'
_computing_publication_material 'Bruker SHELXTL'
_computing_structure_refinement 'SHELXL-93 (Sheldrick, 1993)'
_computing_structure_solution 'SHELXS-86 (Sheldrick, 1990)'
_diffrn_ambient_temperature 173(2)
_diffrn_measurement_device 'SIEMENS SMART CDD / area detector '
_diffrn_measurement_method 'phi and omega scans'
_diffrn_radiation_monochromator graphite
_diffrn_radiation_source 'fine-focus sealed tube'
_diffrn_radiation_type MoK\a
_diffrn_radiation_wavelength 0.71073
_diffrn_reflns_av_R_equivalents 0.0351
_diffrn_reflns_av_sigmaI/netI 0.0379
_diffrn_reflns_limit_h_max 10
_diffrn_reflns_limit_h_min -11
_diffrn_reflns_limit_k_max 14
_diffrn_reflns_limit_k_min -13
_diffrn_reflns_limit_l_max 55
_diffrn_reflns_limit_l_min -57
_diffrn_reflns_number 27229
_diffrn_reflns_theta_max 27.87
_diffrn_reflns_theta_min 0.92
_exptl_absorpt_coefficient_mu 2.364
_exptl_absorpt_correction_type SADABS
_exptl_crystal_colour colorless
_exptl_crystal_density_diffrn 1.735
_exptl_crystal_description frag
_exptl_crystal_F_000 2324
_exptl_crystal_size_max 0.10
_exptl_crystal_size_mid 0.18
_exptl_crystal_size_min 0.40
_refine_diff_density_max 1.882
_refine_diff_density_min -2.636
_refine_diff_density_rms 0.125
_refine_ls_extinction_coef 0.00040(7)
_refine_ls_extinction_expression Fc^*^=kFc[1+0.001xFc^2^\l^3^/sin(2\q)]^-1/4^
_refine_ls_extinction_method SHELXL
_refine_ls_goodness_of_fit_all 1.178
_refine_ls_goodness_of_fit_obs 1.204
_refine_ls_matrix_type fullcycle
_refine_ls_number_parameters 571
_refine_ls_number_reflns 10292
_refine_ls_number_restraints 0
_refine_ls_restrained_S_all 1.193
_refine_ls_restrained_S_obs 1.204
_refine_ls_R_factor_all 0.0618
_refine_ls_R_factor_obs 0.0514
_refine_ls_shift/esd_max 3.411
_refine_ls_shift/esd_mean 0.034
_refine_ls_structure_factor_coef Fsqd
_refine_ls_weighting_scheme calc
_refine_ls_wR_factor_all 0.1157
_refine_ls_wR_factor_obs 0.1093
_reflns_number_observed 9078
_reflns_number_total 10297
_reflns_observed_criterion >2sigma(I)
_cod_data_source_file ic000244k_6.cif
_cod_data_source_block compound6
_cod_database_code 4321446

loop_
_symmetry_equiv_pos_as_xyz
'x, y, z'
'-x+1/2, y+1/2, -z+1/2'
'-x, -y, -z'
'x-1/2, -y-1/2, z-1/2'

loop_
_atom_site_aniso_label
_atom_site_aniso_U_11
_atom_site_aniso_U_22
_atom_site_aniso_U_33
_atom_site_aniso_U_23
_atom_site_aniso_U_13
_atom_site_aniso_U_12
Yb 0.02140(11) 0.01552(11) 0.01350(10) 0.00045(9) 0.00068(7) -0.00236(9)
S1 0.0299(7) 0.0229(7) 0.0414(8) -0.0010(6) 0.0024(6) -0.0045(6)
S2 0.0339(7) 0.0304(7) 0.0219(6) -0.0018(6) -0.0030(5) -0.0026(6)
F1 0.087(4) 0.050(3) 0.049(3) -0.005(2) -0.029(2) 0.014(3)
F2 0.088(3) 0.020(2) 0.040(2) -0.003(2) 0.000(2) -0.006(2)
F3 0.076(3) 0.050(3) 0.049(3) 0.003(2) 0.028(2) -0.004(2)
F4 0.080(3) 0.052(3) 0.055(3) 0.024(2) -0.001(2) -0.001(3)
F5 0.092(4) 0.068(3) 0.054(3) -0.015(2) 0.016(3) -0.052(3)
F6 0.071(3) 0.064(3) 0.056(3) -0.008(2) 0.032(2) 0.000(2)
F7 0.055(3) 0.105(5) 0.101(5) -0.027(4) -0.020(3) -0.001(3)
F8 0.136(6) 0.042(3) 0.135(6) -0.025(4) -0.032(5) 0.028(3)
F9 0.133(5) 0.059(3) 0.036(2) 0.009(2) 0.004(3) -0.018(3)
O1 0.036(2) 0.023(2) 0.022(2) -0.001(2) -0.005(2) -0.003(2)
O2 0.028(2) 0.032(2) 0.017(2) -0.010(2) -0.0001(15) -0.002(2)
O3 0.028(2) 0.022(2) 0.029(2) 0.007(2) 0.004(2) -0.004(2)
O4 0.034(2) 0.023(2) 0.018(2) 0.0021(15) 0.002(2) 0.002(2)
O5 0.040(2) 0.022(2) 0.017(2) 0.0000(15) 0.004(2) 0.000(2)
O6 0.033(2) 0.031(2) 0.018(2) 0.004(2) 0.001(2) -0.011(2)
O7 0.030(2) 0.027(2) 0.020(2) -0.002(2) -0.0030(15) 0.006(2)
O8 0.040(3) 0.048(3) 0.064(3) -0.014(3) 0.016(2) -0.004(2)
O9 0.042(3) 0.022(2) 0.064(3) -0.010(2) 0.002(2) -0.005(2)
O10 0.046(3) 0.039(3) 0.048(3) 0.013(2) -0.013(2) -0.008(2)
O11 0.047(3) 0.057(3) 0.042(3) -0.012(2) 0.015(2) 0.001(3)
O12 0.058(3) 0.035(2) 0.030(2) 0.002(2) -0.011(2) -0.018(2)
O13 0.054(3) 0.052(3) 0.042(3) 0.006(2) -0.012(2) 0.009(3)
O14 0.044(3) 0.180(8) 0.027(3) -0.019(4) 0.007(2) -0.011(4)
O15 0.080(4) 0.049(4) 0.074(4) -0.004(3) -0.010(3) 0.025(3)
O16 0.055(4) 0.126(7) 0.081(5) -0.052(5) 0.018(3) -0.032(4)
N1 0.027(2) 0.032(3) 0.023(2) 0.001(2) -0.004(2) 0.000(2)
N2 0.028(2) 0.030(3) 0.016(2) -0.004(2) 0.002(2) 0.001(2)
N3 0.031(3) 0.025(3) 0.033(3) 0.001(2) 0.008(2) -0.009(2)
N4 0.031(3) 0.024(3) 0.037(3) 0.001(2) 0.004(2) 0.001(2)
N5 0.034(3) 0.028(3) 0.018(2) -0.002(2) 0.003(2) -0.001(2)
N6 0.025(2) 0.027(2) 0.028(2) 0.003(2) 0.005(2) -0.005(2)
C1 0.024(3) 0.020(3) 0.024(3) -0.002(2) 0.001(2) -0.003(2)
C2 0.028(3) 0.019(3) 0.025(3) -0.001(2) -0.003(2) -0.003(2)
C3 0.029(3) 0.024(3) 0.023(3) -0.005(2) -0.003(2) 0.001(2)
C4 0.029(3) 0.022(3) 0.014(2) 0.003(2) -0.004(2) 0.000(2)
C5 0.033(3) 0.039(4) 0.035(3) 0.009(3) -0.009(3) 0.005(3)
C6 0.033(3) 0.051(4) 0.020(3) -0.007(3) -0.005(2) 0.003(3)
C7 0.044(4) 0.036(4) 0.031(3) -0.006(3) 0.005(3) 0.005(3)
C8 0.028(3) 0.052(4) 0.032(3) -0.005(3) 0.004(2) -0.006(3)
C9 0.030(3) 0.022(3) 0.017(2) -0.002(2) 0.007(2) -0.002(2)
C10 0.033(3) 0.024(3) 0.022(3) 0.003(2) 0.005(2) -0.002(2)
C11 0.029(3) 0.024(3) 0.029(3) 0.007(2) -0.002(2) -0.002(2)
C12 0.021(2) 0.020(3) 0.029(3) 0.001(2) -0.003(2) 0.001(2)
C13 0.055(4) 0.036(4) 0.040(4) 0.011(3) 0.017(3) -0.016(3)
C14 0.028(3) 0.042(4) 0.067(5) 0.003(4) 0.010(3) -0.002(3)
C15 0.037(4) 0.026(3) 0.071(5) 0.001(3) 0.010(3) 0.008(3)
C16 0.039(4) 0.043(4) 0.042(4) -0.004(3) 0.014(3) 0.008(3)
C17 0.024(3) 0.027(3) 0.014(2) 0.001(2) -0.003(2) 0.002(2)
C18 0.035(3) 0.031(3) 0.019(2) 0.009(2) 0.001(2) -0.001(3)
C19 0.025(3) 0.023(3) 0.023(3) 0.005(2) 0.001(2) -0.003(2)
C20 0.025(3) 0.018(2) 0.018(2) 0.000(2) 0.004(2) 0.000(2)
C21 0.057(4) 0.026(3) 0.028(3) -0.005(2) 0.005(3) -0.003(3)
C22 0.050(4) 0.052(4) 0.017(3) -0.007(3) 0.009(3) 0.001(3)
C23 0.023(3) 0.043(4) 0.046(4) 0.002(3) -0.005(3) -0.009(3)
C24 0.034(3) 0.045(4) 0.039(4) 0.012(3) 0.012(3) -0.009(3)
C25 0.051(4) 0.022(3) 0.027(3) -0.004(2) -0.003(3) 0.002(3)
C26 0.044(4) 0.035(4) 0.035(3) -0.005(3) 0.005(3) -0.008(3)
C27 0.094(7) 0.043(5) 0.050(5) -0.014(4) -0.005(5) 0.013(5)

loop_
_atom_site_label
_atom_site_type_symbol
_atom_site_fract_x
_atom_site_fract_y
_atom_site_fract_z
_atom_site_U_iso_or_equiv
_atom_site_thermal_displace_type
_atom_site_occupancy
_atom_site_calc_flag
_atom_site_refinement_flags
_atom_site_disorder_group
Yb Yb 0.37621(2) -0.28630(2) 0.369233(5) 0.01682(7) Uani 1 d . .
S1 S 0.1455(2) 0.13721(14) 0.36514(4) 0.0314(3) Uani 1 d . .
S2 S -0.0292(2) -0.28758(15) 0.26679(3) 0.0289(3) Uani 1 d . .
S3A S 0.8261(2) 0.7496(2) 0.02152(5) 0.0246(4) Uiso 0.70 d P 1
S3B S 0.7580(15) 0.7386(12) 0.0202(3) 0.097(3) Uiso 0.30 d P 2
F1 F 0.0627(6) 0.2644(4) 0.31746(10) 0.0634(14) Uani 1 d . .
F2 F 0.1995(5) 0.3594(3) 0.35099(9) 0.0493(11) Uani 1 d . .
F3 F 0.2989(6) 0.2303(4) 0.32237(10) 0.0572(12) Uani 1 d . .
F4 F -0.0219(6) -0.4401(4) 0.31158(11) 0.0627(13) Uani 1 d . .
F5 F -0.2030(6) -0.4685(5) 0.27841(11) 0.071(2) Uani 1 d . .
F6 F -0.2107(6) -0.3256(5) 0.31021(11) 0.0625(13) Uani 1 d . .
F7 F 0.5655(6) 0.7575(6) -0.00816(15) 0.088(2) Uani 1 d . .
F8 F 0.6716(8) 0.9300(5) -0.0028(2) 0.106(2) Uani 1 d . .
F9 F 0.7557(7) 0.8067(5) -0.03496(10) 0.076(2) Uani 1 d . .
O1 O 0.5557(5) -0.2686(4) 0.40806(9) 0.0273(9) Uani 1 d . .
O2 O 0.2820(4) -0.1565(4) 0.40137(8) 0.0256(8) Uani 1 d . .
O3 O 0.2109(4) -0.4070(4) 0.39015(9) 0.0263(8) Uani 1 d . .
O4 O 0.5013(4) -0.4601(3) 0.36963(8) 0.0250(8) Uani 1 d . .
O5 O 0.3795(5) -0.3320(3) 0.32016(8) 0.0264(8) Uani 1 d . .
O6 O 0.5095(4) -0.1375(4) 0.35212(8) 0.0273(9) Uani 1 d . .
O7 O 0.1571(4) -0.2094(4) 0.34713(8) 0.0259(8) Uani 1 d . .
H7AO H 0.1388(4) -0.1220(4) 0.34718(8) 0.031 Uiso 1 d R .
H7BO H 0.1235(4) -0.2158(4) 0.32918(8) 0.031 Uiso 1 d R .
O8 O 0.0078(6) 0.1728(5) 0.37796(13) 0.0502(13) Uani 1 d . .
O9 O 0.1345(5) 0.0315(4) 0.34621(12) 0.0430(12) Uani 1 d . .
O10 O 0.2762(5) 0.1438(5) 0.38542(11) 0.0452(12) Uani 1 d . .
O11 O 0.0588(6) -0.3674(5) 0.24975(11) 0.0482(13) Uani 1 d . .
O12 O 0.0556(6) -0.2076(4) 0.28701(10) 0.0416(11) Uani 1 d . .
O13 O -0.1525(6) -0.2336(5) 0.24995(11) 0.0499(13) Uani 1 d . .
O14 O 0.7466(6) 0.7694(8) 0.04842(12) 0.084(3) Uani 1 d . .
O15 O 0.8406(7) 0.6306(6) 0.01119(15) 0.068(2) Uani 1 d . .
O16 O 0.9566(7) 0.8224(8) 0.0195(2) 0.087(3) Uani 1 d . .
N1 N 0.6605(5) -0.2312(5) 0.45417(11) 0.0277(10) Uani 1 d . .
N2 N 0.1331(5) -0.0629(4) 0.43258(10) 0.0249(10) Uani 1 d . .
N3 N 0.1028(6) -0.5528(5) 0.41610(12) 0.0293(11) Uani 1 d . .
N4 N 0.6044(6) -0.6406(5) 0.36334(12) 0.0306(11) Uani 1 d . .
N5 N 0.3984(5) -0.4145(4) 0.27435(10) 0.0265(10) Uani 1 d . .
N6 N 0.6778(5) -0.0521(4) 0.32374(11) 0.0264(10) Uani 1 d . .
C1 C 0.5885(6) -0.1944(5) 0.42865(12) 0.0228(11) Uani 1 d . .
C2 C 0.5489(6) -0.0638(5) 0.42448(13) 0.0241(11) Uani 1 d . .
H2A H 0.5398(6) -0.0458(5) 0.40255(13) 0.029 Uiso 1 calc R .
H2B H 0.6317(6) -0.0147(5) 0.43360(13) 0.029 Uiso 1 calc R .
C3 C 0.4021(6) -0.0279(5) 0.43871(13) 0.0258(12) Uani 1 d . .
H3A H 0.4078(6) -0.0510(5) 0.46035(13) 0.031 Uiso 1 calc R .
H3B H 0.3905(6) 0.0600(5) 0.43761(13) 0.031 Uiso 1 calc R .
C4 C 0.2671(6) -0.0861(5) 0.42306(11) 0.0215(11) Uani 1 d . .
C5 C 0.7006(7) -0.3561(6) 0.45868(15) 0.0360(14) Uani 1 d . .
H5A H 0.6883(50) -0.3987(11) 0.4393(2) 0.054 Uiso 1 calc R .
H5B H 0.6354(35) -0.3920(12) 0.4732(8) 0.054 Uiso 1 calc R .
H5C H 0.8051(17) -0.3617(7) 0.4665(10) 0.054 Uiso 1 calc R .
C6 C 0.6984(7) -0.1538(7) 0.48025(13) 0.0347(14) Uani 1 d . .
H6A H 0.6603(46) -0.0731(12) 0.4761(4) 0.052 Uiso 1 calc R .
H6B H 0.8074(7) -0.1510(34) 0.4839(7) 0.052 Uiso 1 calc R .
H6C H 0.6527(44) -0.1858(24) 0.4982(3) 0.052 Uiso 1 calc R .
C7 C 0.1058(8) 0.0220(6) 0.45696(14) 0.0367(14) Uani 1 d . .
H7A H 0.1850(30) 0.0826(25) 0.4580(7) 0.055 Uiso 1 calc R .
H7B H 0.1054(53) -0.0208(9) 0.4763(2) 0.055 Uiso 1 calc R .
H7C H 0.0086(25) 0.0609(32) 0.4528(6) 0.055 Uiso 1 calc R .
C8 C 0.0010(7) -0.1213(7) 0.41870(14) 0.0370(15) Uani 1 d . .
H8A H 0.0301(10) -0.1709(34) 0.4017(7) 0.055 Uiso 1 calc R .
H8B H -0.0711(23) -0.0607(7) 0.4113(10) 0.055 Uiso 1 calc R .
H8C H -0.0449(31) -0.1717(34) 0.4337(3) 0.055 Uiso 1 calc R .
C9 C 0.2223(6) -0.4896(5) 0.40949(12) 0.0228(11) Uani 1 d . .
C10 C 0.3734(6) -0.5175(5) 0.42484(12) 0.0260(12) Uani 1 d . .
H10A H 0.3588(6) -0.5476(5) 0.44549(12) 0.031 Uiso 1 calc R .
H10B H 0.4323(6) -0.4427(5) 0.42681(12) 0.031 Uiso 1 calc R .
C11 C 0.4628(6) -0.6097(5) 0.40790(13) 0.0273(12) Uani 1 d . .
H11A H 0.5478(6) -0.6372(5) 0.42144(13) 0.033 Uiso 1 calc R .
H11B H 0.3978(6) -0.6796(5) 0.40325(13) 0.033 Uiso 1 calc R .
C12 C 0.5236(6) -0.5652(5) 0.37871(13) 0.0233(11) Uani 1 d . .
C13 C 0.1075(8) -0.6530(6) 0.4376(2) 0.043(2) Uani 1 d . .
H13A H 0.2010(27) -0.6975(28) 0.4359(8) 0.065 Uiso 1 calc R .
H13B H 0.0222(33) -0.7060(25) 0.4329(7) 0.065 Uiso 1 calc R .
H13C H 0.1026(59) -0.6221(7) 0.4582(2) 0.065 Uiso 1 calc R .
C14 C -0.0420(7) -0.5283(7) 0.4005(2) 0.045(2) Uani 1 d . .
H14A H -0.0342(17) -0.4569(29) 0.3878(10) 0.068 Uiso 1 calc R .
H14B H -0.1171(15) -0.5149(49) 0.4154(2) 0.068 Uiso 1 calc R .
H14C H -0.0720(29) -0.5966(21) 0.3877(10) 0.068 Uiso 1 calc R .
C15 C 0.6346(8) -0.7647(6) 0.3729(2) 0.044(2) Uani 1 d . .
H15A H 0.6336(58) -0.7702(11) 0.3950(2) 0.066 Uiso 1 calc R .
H15B H 0.7329(26) -0.7892(17) 0.3664(11) 0.066 Uiso 1 calc R .
H15C H 0.5573(34) -0.8173(9) 0.3636(10) 0.066 Uiso 1 calc R .
C16 C 0.6664(8) -0.6047(7) 0.3349(2) 0.041(2) Uani 1 d . .
H16A H 0.6369(49) -0.5221(17) 0.3301(6) 0.062 Uiso 1 calc R .
H16B H 0.6280(46) -0.6576(29) 0.3186(3) 0.062 Uiso 1 calc R .
H16C H 0.7759(8) -0.6101(45) 0.3368(4) 0.062 Uiso 1 calc R .
C17 C 0.4054(6) -0.3211(5) 0.29253(11) 0.0221(11) Uani 1 d . .
C18 C 0.4451(7) -0.2011(5) 0.27919(12) 0.0286(12) Uani 1 d . .
H18A H 0.3805(7) -0.1876(5) 0.26058(12) 0.034 Uiso 1 calc R .
H18B H 0.5501(7) -0.2041(5) 0.27326(12) 0.034 Uiso 1 calc R .
C19 C 0.4277(6) -0.0946(5) 0.30062(12) 0.0237(11) Uani 1 d . .
H19A H 0.4373(6) -0.0195(5) 0.28907(12) 0.028 Uiso 1 calc R .
H19B H 0.3261(6) -0.0964(5) 0.30838(12) 0.028 Uiso 1 calc R .
C20 C 0.5410(6) -0.0945(5) 0.32684(11) 0.0201(10) Uani 1 d . .
C21 C 0.3449(8) -0.5308(6) 0.28495(14) 0.0370(15) Uani 1 d . .
H21A H 0.3501(51) -0.5320(16) 0.30713(14) 0.056 Uiso 1 calc R .
H21B H 0.4080(33) -0.5947(7) 0.2775(9) 0.056 Uiso 1 calc R .
H21C H 0.2410(19) -0.5432(19) 0.2773(9) 0.056 Uiso 1 calc R .
C22 C 0.4229(8) -0.4082(7) 0.24185(13) 0.039(2) Uani 1 d . .
H22A H 0.5112(34) -0.3588(37) 0.2387(2) 0.059 Uiso 1 calc R .
H22B H 0.3349(25) -0.3726(41) 0.2311(2) 0.059 Uiso 1 calc R .
H22C H 0.4390(56) -0.4888(8) 0.2340(3) 0.059 Uiso 1 calc R .
C23 C 0.7898(7) -0.0644(7) 0.3487(2) 0.0377(15) Uani 1 d . .
H23A H 0.7673(32) -0.1352(26) 0.3607(7) 0.057 Uiso 1 calc R .
H23B H 0.7883(39) 0.0068(20) 0.3616(6) 0.057 Uiso 1 calc R .
H23C H 0.8891(9) -0.0731(45) 0.3407(2) 0.057 Uiso 1 calc R .
C24 C 0.7293(7) 0.0034(7) 0.29621(15) 0.039(2) Uani 1 d . .
H24A H 0.6426(8) 0.0246(41) 0.2827(5) 0.058 Uiso 1 calc R .
H24B H 0.7930(45) -0.0529(17) 0.2859(6) 0.058 Uiso 1 calc R .
H24C H 0.7868(48) 0.0757(25) 0.3016(2) 0.058 Uiso 1 calc R .
C25 C 0.1795(8) 0.2534(5) 0.33775(14) 0.0336(14) Uani 1 d . .
C26 C -0.1198(8) -0.3860(6) 0.2927(2) 0.0380(15) Uani 1 d . .
C27 C 0.7028(12) 0.8171(8) -0.0076(2) 0.063(2) Uani 1 d . .

loop_
_atom_type_symbol
_atom_type_description
_atom_type_scat_dispersion_real
_atom_type_scat_dispersion_imag
_atom_type_scat_source
C C 0.0033 0.0016 'International Tables Vol C Tables 4.2.6.8 and 6.1.1.4'
H H 0.0000 0.0000 'International Tables Vol C Tables 4.2.6.8 and 6.1.1.4'
N N 0.0061 0.0033 'International Tables Vol C Tables 4.2.6.8 and 6.1.1.4'
O O 0.0106 0.0060 'International Tables Vol C Tables 4.2.6.8 and 6.1.1.4'
F F 0.0171 0.0103 'International Tables Vol C Tables 4.2.6.8 and 6.1.1.4'
S S 0.1246 0.1234 'International Tables Vol C Tables 4.2.6.8 and 6.1.1.4'
Yb Yb -0.3850 5.5486 'International Tables Vol C Tables 4.2.6.8 and 6.1.1.4'

loop_
_geom_angle_atom_site_label_1
_geom_angle_atom_site_label_2
_geom_angle_atom_site_label_3
_geom_angle
_geom_angle_site_symmetry_1
_geom_angle_site_symmetry_3
_geom_angle_publ_flag
O6 Yb O2 87.6(2) . . ?
O6 Yb O5 78.58(15) . . ?
O2 Yb O5 142.68(15) . . ?
O6 Yb O3 168.1(2) . . ?
O2 Yb O3 81.2(2) . . ?
O5 Yb O3 108.0(2) . . ?
O6 Yb O4 112.2(2) . . ?
O2 Yb O4 139.97(14) . . ?
O5 Yb O4 76.99(14) . . ?
O3 Yb O4 79.31(15) . . ?
O6 Yb O1 79.81(14) . . ?
O2 Yb O1 74.91(15) . . ?
O5 Yb O1 134.5(2) . . ?
O3 Yb O1 101.12(15) . . ?
O4 Yb O1 75.02(14) . . ?
O6 Yb O7 92.0(2) . . ?
O2 Yb O7 71.62(14) . . ?
O5 Yb O7 74.39(15) . . ?
O3 Yb O7 80.54(15) . . ?
O4 Yb O7 137.59(15) . . ?
O1 Yb O7 145.83(14) . . ?
O10 S1 O8 115.1(3) . . ?
O10 S1 O9 115.5(3) . . ?
O8 S1 O9 114.9(3) . . ?
O10 S1 C25 102.7(3) . . ?
O8 S1 C25 104.1(3) . . ?
O9 S1 C25 102.0(3) . . ?
O13 S2 O11 114.8(3) . . ?
O13 S2 O12 115.0(3) . . ?
O11 S2 O12 115.2(3) . . ?
O13 S2 C26 103.1(3) . . ?
O11 S2 C26 103.4(3) . . ?
O12 S2 C26 102.8(3) . . ?
O15 S3A O14 118.1(5) . . ?
O15 S3A O16 115.2(5) . . ?
O14 S3A O16 114.0(4) . . ?
O15 S3A C27 103.0(4) . . ?
O14 S3A C27 102.5(4) . . ?
O16 S3A C27 100.6(5) . . ?
O14 S3B C27 124.4(11) . . ?
O14 S3B O15 122.7(11) . . ?
C27 S3B O15 112.5(9) . . ?
O14 S3B F7 116.3(9) . . ?
C27 S3B F7 42.1(5) . . ?
O15 S3B F7 109.1(8) . . ?
O14 S3B O16 90.5(8) . . ?
C27 S3B O16 88.0(8) . . ?
O15 S3B O16 85.5(7) . . ?
F7 S3B O16 130.1(7) . . ?
C27 F7 S3B 48.9(5) . . ?
C1 O1 Yb 136.6(4) . . ?
C4 O2 Yb 163.1(4) . . ?
C9 O3 Yb 133.9(4) . . ?
C12 O4 Yb 152.3(4) . . ?
C17 O5 Yb 158.9(4) . . ?
C20 O6 Yb 137.9(4) . . ?
C1 N1 C5 121.1(5) . . ?
C1 N1 C6 124.3(5) . . ?
C5 N1 C6 114.5(5) . . ?
C4 N2 C8 120.5(5) . . ?
C4 N2 C7 123.7(5) . . ?
C8 N2 C7 115.8(5) . . ?
C9 N3 C14 119.9(5) . . ?
C9 N3 C13 123.7(6) . . ?
C14 N3 C13 116.3(5) . . ?
C12 N4 C16 120.8(5) . . ?
C12 N4 C15 123.4(6) . . ?
C16 N4 C15 115.8(6) . . ?
C17 N5 C22 123.7(5) . . ?
C17 N5 C21 120.8(5) . . ?
C22 N5 C21 115.1(5) . . ?
C20 N6 C23 119.1(5) . . ?
C20 N6 C24 125.0(5) . . ?
C23 N6 C24 115.9(5) . . ?
O1 C1 N1 119.5(5) . . ?
O1 C1 C2 120.4(5) . . ?
N1 C1 C2 120.0(5) . . ?
C1 C2 C3 113.7(5) . . ?
C4 C3 C2 112.2(5) . . ?
O2 C4 N2 120.4(5) . . ?
O2 C4 C3 120.4(5) . . ?
N2 C4 C3 119.2(5) . . ?
O3 C9 N3 120.4(5) . . ?
O3 C9 C10 119.5(5) . . ?
N3 C9 C10 120.1(5) . . ?
C9 C10 C11 113.5(5) . . ?
C12 C11 C10 114.8(5) . . ?
O4 C12 N4 121.0(5) . . ?
O4 C12 C11 121.5(5) . . ?
N4 C12 C11 117.5(5) . . ?
O5 C17 N5 120.6(5) . . ?
O5 C17 C18 121.4(5) . . ?
N5 C17 C18 117.9(5) . . ?
C17 C18 C19 114.4(5) . . ?
C20 C19 C18 113.0(5) . . ?
O6 C20 N6 118.7(5) . . ?
O6 C20 C19 120.7(5) . . ?
N6 C20 C19 120.5(5) . . ?
F3 C25 F2 108.0(6) . . ?
F3 C25 F1 107.1(6) . . ?
F2 C25 F1 107.0(5) . . ?
F3 C25 S1 111.9(5) . . ?
F2 C25 S1 111.6(4) . . ?
F1 C25 S1 111.0(5) . . ?
F4 C26 F5 108.5(6) . . ?
F4 C26 F6 105.4(6) . . ?
F5 C26 F6 106.6(6) . . ?
F4 C26 S2 111.9(5) . . ?
F5 C26 S2 112.5(5) . . ?
F6 C26 S2 111.6(5) . . ?
F8 C27 F9 108.7(8) . . ?
F8 C27 F7 105.5(9) . . ?
F9 C27 F7 107.5(7) . . ?
F8 C27 S3B 118.1(8) . . ?
F9 C27 S3B 123.6(8) . . ?
F7 C27 S3B 89.0(8) . . ?
F8 C27 S3A 114.3(7) . . ?
F9 C27 S3A 112.2(7) . . ?
F7 C27 S3A 108.2(6) . . ?

loop_
_geom_bond_atom_site_label_1
_geom_bond_atom_site_label_2
_geom_bond_distance
_geom_bond_site_symmetry_2
_geom_bond_publ_flag
Yb O6 2.207(4) . ?
Yb O2 2.232(4) . ?
Yb O5 2.233(4) . ?
Yb O3 2.242(4) . ?
Yb O4 2.243(4) . ?
Yb O1 2.292(4) . ?
Yb O7 2.306(4) . ?
S1 O10 1.435(5) . ?
S1 O8 1.441(5) . ?
S1 O9 1.449(5) . ?
S1 C25 1.815(7) . ?
S2 O13 1.429(5) . ?
S2 O11 1.433(5) . ?
S2 O12 1.449(5) . ?
S2 C26 1.813(7) . ?
S3A O15 1.417(7) . ?
S3A O14 1.438(6) . ?
S3A O16 1.430(7) . ?
S3A C27 1.813(10) . ?
S3B O14 1.304(13) . ?
S3B C27 1.57(2) . ?
S3B O15 1.484(14) . ?
S3B F7 2.083(14) . ?
S3B O16 2.010(14) . ?
F1 C25 1.343(8) . ?
F2 C25 1.331(7) . ?
F3 C25 1.324(8) . ?
F4 C26 1.323(9) . ?
F5 C26 1.323(8) . ?
F6 C26 1.339(8) . ?
F7 C27 1.396(12) . ?
F8 C27 1.314(10) . ?
F9 C27 1.329(10) . ?
O1 C1 1.255(7) . ?
O2 C4 1.255(6) . ?
O3 C9 1.260(7) . ?
O4 C12 1.255(7) . ?
O5 C17 1.263(6) . ?
O6 C20 1.264(6) . ?
N1 C1 1.333(7) . ?
N1 C5 1.454(8) . ?
N1 C6 1.467(8) . ?
N2 C4 1.318(7) . ?
N2 C8 1.456(8) . ?
N2 C7 1.468(8) . ?
N3 C9 1.328(7) . ?
N3 C14 1.459(9) . ?
N3 C13 1.468(8) . ?
N4 C12 1.324(8) . ?
N4 C16 1.461(8) . ?
N4 C15 1.472(8) . ?
N5 C17 1.318(7) . ?
N5 C22 1.469(7) . ?
N5 C21 1.473(8) . ?
N6 C20 1.328(7) . ?
N6 C23 1.456(8) . ?
N6 C24 1.465(7) . ?
C1 C2 1.513(8) . ?
C2 C3 1.542(8) . ?
C3 C4 1.506(8) . ?
C9 C10 1.510(8) . ?
C10 C11 1.528(8) . ?
C11 C12 1.514(8) . ?
C17 C18 1.518(8) . ?
C18 C19 1.537(8) . ?
C19 C20 1.496(7) . ?

loop_
_geom_torsion_atom_site_label_1
_geom_torsion_atom_site_label_2
_geom_torsion_atom_site_label_3
_geom_torsion_atom_site_label_4
_geom_torsion
_geom_torsion_site_symmetry_1
_geom_torsion_site_symmetry_2
_geom_torsion_site_symmetry_3
_geom_torsion_site_symmetry_4
_geom_torsion_publ_flag
O1 C1 C2 C3 97.0(6) . . . . ?
C1 C2 C3 C4 -66.5(6) . . . . ?
C2 C3 C4 O2 1.1(7) . . . . ?
N1 C1 C2 C3 -83.9(6) . . . . ?
C1 C2 C3 C4 -66.5(6) . . . . ?
C2 C3 C4 N2 -179.4(5) . . . . ?
O3 C9 C10 C11 -89.3(6) . . . . ?
C9 C10 C11 C12 71.6(6) . . . . ?
C10 C11 C12 O4 0.2(8) . . . . ?
N3 C9 C10 C11 89.9(6) . . . . ?
C9 C10 C11 C12 71.6(6) . . . . ?
C10 C11 C12 N4 178.8(5) . . . . ?
O5 C17 C18 C19 -8.6(8) . . . . ?
C17 C18 C19 C20 69.1(6) . . . . ?
C18 C19 C20 O6 -96.3(6) . . . . ?
N5 C17 C18 C19 171.3(5) . . . . ?
C17 C18 C19 C20 69.1(6) . . . . ?
C18 C19 C20 N6 82.0(7) . . . . ?
